data_7119102
loop_
_publ_author_name
'Jian Zhang'
'Hong Kang'
'Jacob Martin'
'Shouhai Zhang'
'Sylvie Thomas'
'Tim C. Merkel'
'Jianyong Jin'

_publ_section_title
;
 The enhancement of chain rigidity and gas transport performance of
 polymers of intrinsic microporosity via intramolecular locking of the
 spiro-carbon
;
_journal_name_full Chem.Commun.
_journal_page_first 6553
_journal_volume 52
_journal_year 2016
_chemical_formula_moiety 'C47 H82 O5 Si4'
_chemical_formula_sum 'C47 H82 O5 Si4'
_chemical_formula_weight 839.49
_chemical_name_common 'monomer of PIM-C1'
_chemical_name_systematic
;
 ?
;
_space_group_crystal_system triclinic
_space_group_IT_number 2
_space_group_name_Hall '-P 1'
_space_group_name_H-M_alt 'P -1'
_symmetry_space_group_name_Hall '-P 1'
_symmetry_space_group_name_H-M 'P -1'
_atom_sites_solution_hydrogens geom
_atom_sites_solution_primary direct
_atom_sites_solution_secondary difmap
_audit_creation_date 2015-07-15
_audit_creation_method
;
  Olex2 1.2
  (compiled Apr 23 2013 17:59:47, GUI svn.r4466)
;
_audit_update_record
;
2015-08-13 deposited with the CCDC.
2016-04-14 downloaded from the CCDC.
;
_cell_angle_alpha 106.876(3)
_cell_angle_beta 92.299(3)
_cell_angle_gamma 109.501(3)
_cell_formula_units_Z 2
_cell_length_a 11.8267(6)
_cell_length_b 13.4665(7)
_cell_length_c 18.3608(9)
_cell_measurement_temperature 372(2)
_cell_volume 2607.2(2)
_computing_molecular_graphics
;
O. V. Dolomanov, L. J. Bourhis, R. J. Gildea, J. A. K. Howard and H. Puschmann,
OLEX2: a complete structure solution, refinement and analysis program.
J. Appl. Cryst. (2009). 42, 339-341.
;
_computing_publication_material
;
O. V. Dolomanov, L. J. Bourhis, R. J. Gildea, J. A. K. Howard and H. Puschmann,
OLEX2: a complete structure solution, refinement and analysis program.
J. Appl. Cryst. (2009). 42, 339-341.
;
_computing_structure_refinement 'SHELXL-97 (Sheldrick, 2008)'
_diffrn_ambient_temperature 372(2)
_diffrn_measured_fraction_theta_full 0.973
_diffrn_measured_fraction_theta_max 0.973
_diffrn_measurement_device_type BrukerAPEXII
_diffrn_radiation_monochromator graphite
_diffrn_radiation_type MoK\a
_diffrn_radiation_wavelength 0.71073
_diffrn_reflns_av_R_equivalents 0.0656
_diffrn_reflns_av_unetI/netI 0.0597
_diffrn_reflns_limit_h_max 13
_diffrn_reflns_limit_h_min -13
_diffrn_reflns_limit_k_max 15
_diffrn_reflns_limit_k_min -14
_diffrn_reflns_limit_l_max 20
_diffrn_reflns_limit_l_min -21
_diffrn_reflns_number 38723
_diffrn_reflns_theta_full 24.29
_diffrn_reflns_theta_max 24.29
_diffrn_reflns_theta_min 1.72
_diffrn_source 'fine-focus sealed tube'
_exptl_absorpt_coefficient_mu 0.153
_exptl_absorpt_correction_T_max 0.7450
_exptl_absorpt_correction_T_min 0.6450
_exptl_absorpt_correction_type multi-scan
_exptl_absorpt_process_details
;
SADABS-2012/1 (Bruker,2012) was used for absorption correction.
wR2(int) was 0.1095 before and 0.0683 after correction.
The Ratio of minimum to maximum transmission is 0.8658.
The \l/2 correction factor is 0.0015.
;
_exptl_crystal_colour colourless
_exptl_crystal_density_diffrn 1.069
_exptl_crystal_density_method 'not measured'
_exptl_crystal_description block
_exptl_crystal_F_000 920
_exptl_crystal_size_max 0.32
_exptl_crystal_size_mid 0.32
_exptl_crystal_size_min 0.26
_refine_diff_density_max 0.748
_refine_diff_density_min -0.523
_refine_diff_density_rms 0.061
_refine_ls_extinction_method none
_refine_ls_goodness_of_fit_ref 1.052
_refine_ls_hydrogen_treatment mixed
_refine_ls_matrix_type full
_refine_ls_number_parameters 529
_refine_ls_number_reflns 8237
_refine_ls_number_restraints 0
_refine_ls_restrained_S_all 1.052
_refine_ls_R_factor_all 0.0795
_refine_ls_R_factor_gt 0.0522
_refine_ls_shift/su_max 0.000
_refine_ls_shift/su_mean 0.000
_refine_ls_structure_factor_coef Fsqd
_refine_ls_weighting_details 'calc w=1/[\s^2^(Fo^2^)+(0.0644P)^2^+1.4481P] where P=(Fo^2^+2Fc^2^)/3'
_refine_ls_weighting_scheme calc
_refine_ls_wR_factor_gt 0.1279
_refine_ls_wR_factor_ref 0.1440
_reflns_number_gt 5853
_reflns_number_total 8237
_reflns_threshold_expression >2\s(I)
_cod_data_source_file c6cc02308h2.cif
_cod_data_source_block ttsbi_0m
_cod_database_code 7119102
_olex2_refinement_description
;
1. Others
 Fixed Uiso: H2(0.036) H6A(0.032) H6B(0.032) H7A(0.033) H7B(0.033) H14(0.03)
 H17A(0.05) H17B(0.05) H17C(0.05) H18A(0.048) H18B(0.048) H18C(0.048)
 H19A(0.031) H19B(0.031) H20A(0.03) H20B(0.03) H22A(0.057) H22B(0.057)
 H22C(0.057) H23A(0.057) H23B(0.057) H23C(0.057) H24A(0.06) H24B(0.06)
 H24C(0.06) H25A(0.067) H25B(0.067) H25C(0.067) H27A(0.083) H27B(0.083)
 H27C(0.083) H28A(0.069) H28B(0.069) H28C(0.069) H29A(0.07) H29B(0.07)
 H29C(0.07) H30A(0.062) H30B(0.062) H30C(0.062) H31A(0.058) H31B(0.058)
 H31C(0.058) H33A(0.091) H33B(0.091) H33C(0.091) H34A(0.079) H34B(0.079)
 H34C(0.079) H35A(0.072) H35B(0.072) H35C(0.072) H36A(0.08) H36B(0.08)
 H36C(0.08) H37A(0.118) H37B(0.118) H37C(0.118) H39A(0.103) H39B(0.103)
 H39C(0.103) H40A(0.115) H40B(0.115) H40C(0.115) H41A(0.146) H41B(0.146)
 H41C(0.146) H42A(0.065) H42B(0.065) H42C(0.065) H43A(0.053) H43B(0.053)
 H43C(0.053) H45A(0.094) H45B(0.094) H45C(0.094) H46A(0.083) H46B(0.083)
 H46C(0.083) H47A(0.09) H47B(0.09) H47C(0.09)
 Fixed X: H2(0.7716) H6A(0.4937) H6B(0.6051) H7A(0.5084) H7B(0.6003)
 H14(0.8642) H17A(0.9692) H17B(1.006) H17C(0.8687) H18A(1.062) H18B(1.1267)
 H18C(1.0808) H19A(0.8566) H19B(0.9711) H20A(0.853) H20B(0.973) H22A(1.0193)
 H22B(1.0847) H22C(1.0113) H23A(0.896) H23B(0.9601) H23C(0.8182) H24A(0.4563)
 H24B(0.5334) H24C(0.4581) H25A(0.7032) H25B(0.7569) H25C(0.8157) H27A(0.8208)
 H27B(0.6984) H27C(0.8064) H28A(0.6785) H28B(0.5668) H28C(0.6013) H29A(0.8069)
 H29B(0.8866) H29C(0.8679) H30A(0.3732) H30B(0.2377) H30C(0.3428) H31A(0.2494)
 H31B(0.1729) H31C(0.302) H33A(0.2451) H33B(0.3517) H33C(0.2202) H34A(0.3661)
 H34B(0.2584) H34C(0.2397) H35A(0.0621) H35B(0.0849) H35C(0.0756) H36A(0.3839)
 H36B(0.3195) H36C(0.4615) H37A(0.4623) H37B(0.3206) H37C(0.4021) H39A(0.2087)
 H39B(0.3012) H39C(0.1651) H40A(0.0794) H40B(0.1621) H40C(0.1338) H41A(0.2238)
 H41B(0.3615) H41C(0.3079) H42A(0.5829) H42B(0.7041) H42C(0.6531) H43A(0.9059)
 H43B(0.9447) H43C(0.9527) H45A(0.5727) H45B(0.5827) H45C(0.6223) H46A(0.8087)
 H46B(0.887) H46C(0.758) H47A(0.7908) H47B(0.9073) H47C(0.8296)
 Fixed Y: H2(-0.2261) H6A(0.0515) H6B(0.1339) H7A(0.0058) H7B(-0.025)
 H14(0.4387) H17A(0.4756) H17B(0.4141) H17C(0.392) H18A(0.2846) H18B(0.3526)
 H18C(0.4111) H19A(0.2046) H19B(0.1828) H20A(0.0304) H20B(0.1081) H22A(0.0396)
 H22B(0.0039) H22C(-0.0842) H23A(-0.2038) H23B(-0.1167) H23C(-0.1634) H24A(-
 0.4261) H24B(-0.5028) H24C(-0.4999) H25A(-0.4444) H25B(-0.4531) H25C(-0.3457)
 H27A(-0.3279) H27B(-0.3547) H27C(-0.2423) H28A(-0.1373) H28B(-0.2468) H28C(-
 0.1494) H29A(-0.103) H29B(-0.1741) H29C(-0.0936) H30A(-0.3492) H30B(-0.4031)
 H30C(-0.3953) H31A(-0.0907) H31B(-0.2109) H31C(-0.1471) H33A(-0.0679) H33B(-
 0.0789) H33C(-0.1179) H34A(-0.2672) H34B(-0.3739) H34C(-0.3006) H35A(-0.292)
 H35B(-0.3571) H35C(-0.2399) H36A(0.1733) H36B(0.2592) H36C(0.3002)
 H37A(0.4125) H37B(0.3618) H37C(0.3416) H39A(0.0248) H39B(-0.0177) H39C(-
 0.0602) H40A(0.0665) H40B(0.1853) H40C(0.163) H41A(-0.004) H41B(0.0391)
 H41C(0.1181) H42A(0.5153) H42B(0.6116) H42C(0.604) H43A(0.6092) H43B(0.6092)
 H43C(0.5171) H45A(0.3386) H45B(0.2535) H45C(0.2455) H46A(0.3909) H46B(0.4908)
 H46C(0.4831) H47A(0.2583) H47B(0.3528) H47C(0.2574)
 Fixed Z: H2(0.2831) H6A(0.3463) H6B(0.3241) H7A(0.1246) H7B(0.1695)
 H14(0.2519) H17A(0.3856) H17B(0.4377) H17C(0.4142) H18A(0.2511) H18B(0.3359)
 H18C(0.2851) H19A(0.3863) H19B(0.355) H20A(0.161) H20B(0.2187) H22A(0.3365)
 H22B(0.2663) H22C(0.3036) H23A(0.1767) H23B(0.1363) H23C(0.1289) H24A(0.4398)
 H24B(0.4276) H24C(0.3566) H25A(0.2915) H25B(0.3679) H25C(0.345) H27A(0.5155)
 H27B(0.549) H27C(0.5899) H28A(0.5862) H28B(0.5457) H28C(0.5106) H29A(0.4541)
 H29B(0.4589) H29C(0.5344) H30A(0.2239) H30B(0.2341) H30C(0.2928) H31A(0.2923)
 H31B(0.2373) H31C(0.2215) H33A(0.4365) H33B(0.4833) H33C(0.504) H34A(0.4635)
 H34B(0.4131) H34C(0.4919) H35A(0.4226) H35B(0.3422) H35C(0.3559) H36A(0.2569)
 H36B(0.2619) H36C(0.277) H37A(0.156) H37B(0.1346) H37C(0.0708) H39A(0.1641)
 H39B(0.1178) H39C(0.0805) H40A(0.0492) H40B(0.05) H40C(0.1277) H41A(-0.0318)
 H41B(0.0023) H41C(-0.0227) H42A(0.0603) H42B(0.0629) H42C(0.1394) H43A(0.1976)
 H43B(0.1169) H43C(0.1509) H45A(-0.0422) H45B(-0.0018) H45C(-0.0831) H46A(-
 0.098) H46B(-0.0259) H46C(-0.0571) H47A(0.043) H47B(0.0368) H47C(-0.0378)
;

loop_
_space_group_symop_id
_space_group_symop_operation_xyz
1 'x, y, z'
2 '-x, -y, -z'

loop_
_atom_site_label
_atom_site_type_symbol
_atom_site_fract_x
_atom_site_fract_y
_atom_site_fract_z
_atom_site_U_iso_or_equiv
_atom_site_adp_type
_atom_site_occupancy
_atom_site_symmetry_multiplicity
_atom_site_calc_flag
_atom_site_refinement_flags
_atom_site_disorder_assembly
_atom_site_disorder_group
C1 C 0.7877(2) -0.0761(2) 0.27353(16) 0.0252(6) Uani 1 1 d . . .
C2 C 0.7356(3) -0.1728(2) 0.29225(16) 0.0302(7) Uani 1 1 d . . .
H2 H 0.7716 -0.2261 0.2831 0.036 Uiso 1 1 calc R . .
C3 C 0.6296(3) -0.1893(2) 0.32468(16) 0.0292(7) Uani 1 1 d . . .
C4 C 0.5700(2) -0.1135(2) 0.33166(15) 0.0246(6) Uani 1 1 d . . .
C5 C 0.6226(2) -0.0156(2) 0.31328(15) 0.0238(6) Uani 1 1 d . . .
C6 C 0.5507(3) 0.0570(2) 0.30979(16) 0.0269(7) Uani 1 1 d . . .
H6A H 0.4937 0.0515 0.3463 0.032 Uiso 1 1 calc R . .
H6B H 0.6051 0.1339 0.3241 0.032 Uiso 1 1 calc R . .
C7 C 0.5596(3) 0.0276(2) 0.17342(16) 0.0278(7) Uani 1 1 d . . .
H7A H 0.5084 0.0058 0.1246 0.033 Uiso 1 1 calc R . .
H7B H 0.6003 -0.0250 0.1695 0.033 Uiso 1 1 calc R . .
C8 C 0.6525(2) 0.1420(2) 0.18894(15) 0.0240(6) Uani 1 1 d . . .
C9 C 0.7629(2) 0.1764(2) 0.23697(15) 0.0234(6) Uani 1 1 d . . .
C10 C 0.8175(2) 0.1073(2) 0.26975(15) 0.0239(6) Uani 1 1 d . . .
C11 C 0.7357(2) 0.0046(2) 0.28759(15) 0.0226(6) Uani 1 1 d . . .
C12 C 0.6240(2) 0.2214(2) 0.16480(15) 0.0246(6) Uani 1 1 d . . .
C13 C 0.7066(3) 0.3307(2) 0.18429(16) 0.0262(7) Uani 1 1 d . . .
C14 C 0.8117(2) 0.3649(2) 0.23582(15) 0.0247(6) Uani 1 1 d . . .
H14 H 0.8642 0.4387 0.2519 0.030 Uiso 1 1 calc R . .
C15 C 0.8378(2) 0.2877(2) 0.26318(15) 0.0229(6) Uani 1 1 d . . .
C16 C 0.9408(2) 0.3119(2) 0.32546(15) 0.0246(6) Uani 1 1 d . . .
C17 C 0.9467(3) 0.4073(2) 0.39746(16) 0.0333(7) Uani 1 1 d . . .
H17A H 0.9692 0.4756 0.3856 0.050 Uiso 1 1 calc R . .
H17B H 1.0060 0.4141 0.4377 0.050 Uiso 1 1 calc R . .
H17C H 0.8687 0.3920 0.4142 0.050 Uiso 1 1 calc R . .
C18 C 1.0642(3) 0.3430(2) 0.29669(17) 0.0322(7) Uani 1 1 d . . .
H18A H 1.0620 0.2846 0.2511 0.048 Uiso 1 1 calc R . .
H18B H 1.1267 0.3526 0.3359 0.048 Uiso 1 1 calc R . .
H18C H 1.0808 0.4111 0.2851 0.048 Uiso 1 1 calc R . .
C19 C 0.9006(3) 0.1998(2) 0.34264(15) 0.0261(6) Uani 1 1 d . . .
H19A H 0.8566 0.2046 0.3863 0.031 Uiso 1 1 calc R . .
H19B H 0.9711 0.1828 0.3550 0.031 Uiso 1 1 calc R . .
C20 C 0.8922(3) 0.0542(2) 0.21373(16) 0.0253(6) Uani 1 1 d . . .
H20A H 0.8530 0.0304 0.1610 0.030 Uiso 1 1 calc R . .
H20B H 0.9730 0.1081 0.2187 0.030 Uiso 1 1 calc R . .
C21 C 0.8995(3) -0.0469(2) 0.23480(16) 0.0286(7) Uani 1 1 d . . .
C22 C 1.0145(3) -0.0193(3) 0.29053(19) 0.0378(8) Uani 1 1 d . . .
H22A H 1.0193 0.0396 0.3365 0.057 Uiso 1 1 calc R . .
H22B H 1.0847 0.0039 0.2663 0.057 Uiso 1 1 calc R . .
H22C H 1.0113 -0.0842 0.3036 0.057 Uiso 1 1 calc R . .
C23 C 0.8928(3) -0.1415(2) 0.16247(18) 0.0383(8) Uani 1 1 d . . .
H23A H 0.8960 -0.2038 0.1767 0.057 Uiso 1 1 calc R . .
H23B H 0.9601 -0.1167 0.1363 0.057 Uiso 1 1 calc R . .
H23C H 0.8182 -0.1634 0.1289 0.057 Uiso 1 1 calc R . .
C24 C 0.5054(3) -0.4564(2) 0.40637(19) 0.0399(8) Uani 1 1 d . . .
H24A H 0.4563 -0.4261 0.4398 0.060 Uiso 1 1 calc R . .
H24B H 0.5334 -0.5028 0.4276 0.060 Uiso 1 1 calc R . .
H24C H 0.4581 -0.4999 0.3566 0.060 Uiso 1 1 calc R . .
C25 C 0.7408(3) -0.4037(3) 0.34395(19) 0.0449(9) Uani 1 1 d . . .
H25A H 0.7032 -0.4444 0.2915 0.067 Uiso 1 1 calc R . .
H25B H 0.7569 -0.4531 0.3679 0.067 Uiso 1 1 calc R . .
H25C H 0.8157 -0.3457 0.3450 0.067 Uiso 1 1 calc R . .
C26 C 0.7162(3) -0.2385(2) 0.4890(2) 0.0393(8) Uani 1 1 d . . .
C27 C 0.7654(3) -0.2966(3) 0.5410(2) 0.0551(10) Uani 1 1 d . . .
H27A H 0.8208 -0.3279 0.5155 0.083 Uiso 1 1 calc R . .
H27B H 0.6984 -0.3547 0.5490 0.083 Uiso 1 1 calc R . .
H27C H 0.8064 -0.2423 0.5899 0.083 Uiso 1 1 calc R . .
C28 C 0.6328(3) -0.1883(3) 0.53745(19) 0.0462(9) Uani 1 1 d . . .
H28A H 0.6785 -0.1373 0.5862 0.069 Uiso 1 1 calc R . .
H28B H 0.5668 -0.2468 0.5457 0.069 Uiso 1 1 calc R . .
H28C H 0.6013 -0.1494 0.5106 0.069 Uiso 1 1 calc R . .
C29 C 0.8302(3) -0.1433(3) 0.48358(19) 0.0465(9) Uani 1 1 d . . .
H29A H 0.8069 -0.1030 0.4541 0.070 Uiso 1 1 calc R . .
H29B H 0.8866 -0.1741 0.4589 0.070 Uiso 1 1 calc R . .
H29C H 0.8679 -0.0936 0.5344 0.070 Uiso 1 1 calc R . .
C30 C 0.3185(3) -0.3587(3) 0.26071(18) 0.0416(8) Uani 1 1 d . . .
H30A H 0.3732 -0.3492 0.2239 0.062 Uiso 1 1 calc R . .
H30B H 0.2377 -0.4031 0.2341 0.062 Uiso 1 1 calc R . .
H30C H 0.3428 -0.3953 0.2928 0.062 Uiso 1 1 calc R . .
C31 C 0.2533(3) -0.1599(3) 0.26084(18) 0.0389(8) Uani 1 1 d . . .
H31A H 0.2494 -0.0907 0.2923 0.058 Uiso 1 1 calc R . .
H31B H 0.1729 -0.2109 0.2373 0.058 Uiso 1 1 calc R . .
H31C H 0.3020 -0.1471 0.2215 0.058 Uiso 1 1 calc R . .
C32 C 0.2404(3) -0.2292(2) 0.40610(17) 0.0332(7) Uani 1 1 d . . .
C33 C 0.2668(4) -0.1126(3) 0.4628(2) 0.0608(11) Uani 1 1 d . . .
H33A H 0.2451 -0.0679 0.4365 0.091 Uiso 1 1 calc R . .
H33B H 0.3517 -0.0789 0.4833 0.091 Uiso 1 1 calc R . .
H33C H 0.2202 -0.1179 0.5040 0.091 Uiso 1 1 calc R . .
C34 C 0.2799(3) -0.2993(3) 0.4475(2) 0.0525(10) Uani 1 1 d . . .
H34A H 0.3661 -0.2672 0.4635 0.079 Uiso 1 1 calc R . .
H34B H 0.2584 -0.3739 0.4131 0.079 Uiso 1 1 calc R . .
H34C H 0.2397 -0.3006 0.4919 0.079 Uiso 1 1 calc R . .
C35 C 0.1028(3) -0.2847(3) 0.3792(2) 0.0481(9) Uani 1 1 d . . .
H35A H 0.0621 -0.2920 0.4226 0.072 Uiso 1 1 calc R . .
H35B H 0.0849 -0.3571 0.3422 0.072 Uiso 1 1 calc R . .
H35C H 0.0756 -0.2399 0.3559 0.072 Uiso 1 1 calc R . .
C36 C 0.3890(3) 0.2410(3) 0.24734(19) 0.0532(10) Uani 1 1 d . . .
H36A H 0.3839 0.1733 0.2569 0.080 Uiso 1 1 calc R . .
H36B H 0.3195 0.2592 0.2619 0.080 Uiso 1 1 calc R . .
H36C H 0.4615 0.3002 0.2770 0.080 Uiso 1 1 calc R . .
C37 C 0.3947(3) 0.3499(3) 0.1239(3) 0.0789(15) Uani 1 1 d . . .
H37A H 0.4623 0.4125 0.1560 0.118 Uiso 1 1 calc R . .
H37B H 0.3206 0.3618 0.1346 0.118 Uiso 1 1 calc R . .
H37C H 0.4021 0.3416 0.0708 0.118 Uiso 1 1 calc R . .
C38 C 0.2608(3) 0.0995(3) 0.08114(18) 0.0446(9) Uani 1 1 d . . .
C39 C 0.2312(3) 0.0025(3) 0.1140(3) 0.0685(12) Uani 1 1 d . . .
H39A H 0.2087 0.0248 0.1641 0.103 Uiso 1 1 calc R . .
H39B H 0.3012 -0.0177 0.1178 0.103 Uiso 1 1 calc R . .
H39C H 0.1651 -0.0602 0.0805 0.103 Uiso 1 1 calc R . .
C40 C 0.1485(3) 0.1316(4) 0.0766(3) 0.0765(13) Uani 1 1 d . . .
H40A H 0.0794 0.0665 0.0492 0.115 Uiso 1 1 calc R . .
H40B H 0.1621 0.1853 0.0500 0.115 Uiso 1 1 calc R . .
H40C H 0.1338 0.1630 0.1277 0.115 Uiso 1 1 calc R . .
C41 C 0.2914(4) 0.0594(5) -0.0004(2) 0.0973(18) Uani 1 1 d . . .
H41A H 0.2238 -0.0040 -0.0318 0.146 Uiso 1 1 calc R . .
H41B H 0.3615 0.0391 0.0023 0.146 Uiso 1 1 calc R . .
H41C H 0.3079 0.1181 -0.0227 0.146 Uiso 1 1 calc R . .
C42 C 0.6617(3) 0.5617(3) 0.0893(2) 0.0435(8) Uani 1 1 d . . .
H42A H 0.5829 0.5153 0.0603 0.065 Uiso 1 1 calc R . .
H42B H 0.7041 0.6116 0.0629 0.065 Uiso 1 1 calc R . .
H42C H 0.6531 0.6040 0.1394 0.065 Uiso 1 1 calc R . .
C43 C 0.9072(3) 0.5631(2) 0.14700(18) 0.0356(7) Uani 1 1 d . . .
H43A H 0.9059 0.6092 0.1976 0.053 Uiso 1 1 calc R . .
H43B H 0.9447 0.6092 0.1169 0.053 Uiso 1 1 calc R . .
H43C H 0.9527 0.5171 0.1509 0.053 Uiso 1 1 calc R . .
C44 C 0.7492(3) 0.3737(3) 0.00395(18) 0.0418(8) Uani 1 1 d . . .
C45 C 0.6196(3) 0.2955(3) -0.0344(2) 0.0630(11) Uani 1 1 d . . .
H45A H 0.5727 0.3386 -0.0422 0.094 Uiso 1 1 calc R . .
H45B H 0.5827 0.2535 -0.0018 0.094 Uiso 1 1 calc R . .
H45C H 0.6223 0.2455 -0.0831 0.094 Uiso 1 1 calc R . .
C46 C 0.8061(3) 0.4410(3) -0.04932(19) 0.0550(10) Uani 1 1 d . . .
H46A H 0.8087 0.3909 -0.0980 0.083 Uiso 1 1 calc R . .
H46B H 0.8870 0.4908 -0.0259 0.083 Uiso 1 1 calc R . .
H46C H 0.7580 0.4831 -0.0571 0.083 Uiso 1 1 calc R . .
C47 C 0.8266(4) 0.3039(3) 0.0123(2) 0.0601(11) Uani 1 1 d . . .
H47A H 0.7908 0.2583 0.0430 0.090 Uiso 1 1 calc R . .
H47B H 0.9073 0.3528 0.0368 0.090 Uiso 1 1 calc R . .
H47C H 0.8296 0.2574 -0.0378 0.090 Uiso 1 1 calc R . .
O1 O 0.57728(18) -0.28135(16) 0.34741(12) 0.0349(5) Uani 1 1 d . . .
O2 O 0.46246(17) -0.13323(15) 0.36130(10) 0.0274(5) Uani 1 1 d . . .
O3 O 0.48540(16) 0.02389(15) 0.23358(11) 0.0293(5) Uani 1 1 d . . .
O4 O 0.51402(16) 0.19023(15) 0.11906(11) 0.0289(5) Uani 1 1 d . . .
O5 O 0.67640(17) 0.40509(15) 0.15640(10) 0.0272(5) Uani 1 1 d . . .
Si1 Si 0.63772(8) -0.34135(7) 0.39689(5) 0.0318(2) Uani 1 1 d . . .
Si2 Si 0.32216(7) -0.21997(7) 0.32154(5) 0.0282(2) Uani 1 1 d . . .
Si3 Si 0.39291(8) 0.22219(7) 0.14371(5) 0.0338(2) Uani 1 1 d . . .
Si4 Si 0.74915(8) 0.47327(7) 0.09966(5) 0.0298(2) Uani 1 1 d . . .

loop_
_atom_site_aniso_label
_atom_site_aniso_U_11
_atom_site_aniso_U_22
_atom_site_aniso_U_33
_atom_site_aniso_U_23
_atom_site_aniso_U_13
_atom_site_aniso_U_12
C1 0.0260(16) 0.0276(16) 0.0279(16) 0.0138(13) 0.0069(13) 0.0125(13)
C2 0.0332(17) 0.0292(17) 0.0389(18) 0.0179(14) 0.0105(14) 0.0184(14)
C3 0.0312(17) 0.0312(17) 0.0334(17) 0.0209(14) 0.0087(14) 0.0121(14)
C4 0.0245(16) 0.0306(16) 0.0246(15) 0.0142(13) 0.0101(13) 0.0121(13)
C5 0.0273(16) 0.0250(16) 0.0207(15) 0.0062(12) 0.0037(13) 0.0124(13)
C6 0.0290(16) 0.0263(16) 0.0299(16) 0.0122(13) 0.0095(13) 0.0123(13)
C7 0.0304(17) 0.0239(16) 0.0286(16) 0.0120(13) 0.0027(14) 0.0063(13)
C8 0.0261(16) 0.0218(15) 0.0244(15) 0.0085(13) 0.0062(13) 0.0079(13)
C9 0.0274(16) 0.0257(16) 0.0208(15) 0.0099(13) 0.0073(13) 0.0118(13)
C10 0.0244(15) 0.0237(15) 0.0271(16) 0.0119(13) 0.0064(13) 0.0098(13)
C11 0.0253(15) 0.0225(15) 0.0232(15) 0.0107(12) 0.0052(12) 0.0096(13)
C12 0.0224(15) 0.0271(16) 0.0224(15) 0.0086(13) 0.0011(12) 0.0065(13)
C13 0.0302(17) 0.0275(16) 0.0266(16) 0.0135(13) 0.0076(13) 0.0132(14)
C14 0.0261(16) 0.0215(15) 0.0271(16) 0.0099(13) 0.0077(13) 0.0073(13)
C15 0.0241(15) 0.0241(16) 0.0221(15) 0.0081(12) 0.0056(12) 0.0099(13)
C16 0.0262(16) 0.0237(16) 0.0236(15) 0.0089(13) 0.0027(13) 0.0076(13)
C17 0.0411(19) 0.0279(17) 0.0280(17) 0.0077(14) 0.0007(14) 0.0106(15)
C18 0.0275(17) 0.0315(17) 0.0378(18) 0.0151(15) 0.0029(14) 0.0077(14)
C19 0.0279(16) 0.0276(16) 0.0253(15) 0.0114(13) 0.0032(13) 0.0110(13)
C20 0.0267(16) 0.0227(15) 0.0280(16) 0.0105(13) 0.0096(13) 0.0080(13)
C21 0.0288(16) 0.0287(16) 0.0353(17) 0.0146(14) 0.0146(14) 0.0142(14)
C22 0.0323(18) 0.0419(19) 0.052(2) 0.0245(17) 0.0123(16) 0.0200(16)
C23 0.044(2) 0.0300(18) 0.046(2) 0.0140(15) 0.0191(16) 0.0174(16)
C24 0.051(2) 0.0280(17) 0.0406(19) 0.0147(15) 0.0067(16) 0.0107(16)
C25 0.061(2) 0.041(2) 0.047(2) 0.0177(17) 0.0160(18) 0.0314(18)
C26 0.0273(17) 0.0242(17) 0.071(2) 0.0198(16) 0.0232(17) 0.0096(14)
C27 0.051(2) 0.063(3) 0.050(2) 0.028(2) -0.0051(18) 0.012(2)
C28 0.046(2) 0.044(2) 0.038(2) 0.0029(16) 0.0076(16) 0.0107(17)
C29 0.047(2) 0.043(2) 0.038(2) 0.0131(16) -0.0039(17) 0.0033(17)
C30 0.046(2) 0.0387(19) 0.0378(19) 0.0081(16) 0.0013(16) 0.0168(17)
C31 0.0302(17) 0.044(2) 0.047(2) 0.0260(17) 0.0059(15) 0.0105(15)
C32 0.0321(17) 0.0296(17) 0.0412(19) 0.0173(15) 0.0122(15) 0.0097(14)
C33 0.071(3) 0.054(2) 0.053(2) 0.013(2) 0.038(2) 0.016(2)
C34 0.049(2) 0.074(3) 0.053(2) 0.042(2) 0.0204(18) 0.025(2)
C35 0.037(2) 0.054(2) 0.066(2) 0.033(2) 0.0211(18) 0.0184(18)
C36 0.059(2) 0.060(2) 0.039(2) -0.0001(18) 0.0018(18) 0.035(2)
C37 0.040(2) 0.076(3) 0.158(5) 0.078(3) 0.027(3) 0.031(2)
C38 0.0293(18) 0.066(2) 0.0318(18) 0.0125(17) 0.0045(15) 0.0121(17)
C39 0.044(2) 0.049(2) 0.091(3) 0.011(2) 0.009(2) -0.0001(19)
C40 0.030(2) 0.090(3) 0.093(3) 0.018(3) -0.006(2) 0.013(2)
C41 0.060(3) 0.161(5) 0.032(2) -0.005(3) -0.006(2) 0.024(3)
C42 0.044(2) 0.0355(19) 0.055(2) 0.0261(17) -0.0005(17) 0.0105(16)
C43 0.0414(19) 0.0286(17) 0.0400(19) 0.0172(15) 0.0100(15) 0.0108(15)
C44 0.046(2) 0.0360(19) 0.0367(19) 0.0134(16) 0.0106(16) 0.0044(16)
C45 0.065(3) 0.057(3) 0.038(2) 0.0027(19) 0.0088(19) -0.004(2)
C46 0.059(2) 0.059(2) 0.037(2) 0.0179(18) 0.0126(18) 0.006(2)
C47 0.087(3) 0.047(2) 0.050(2) 0.0123(19) 0.029(2) 0.029(2)
O1 0.0344(12) 0.0343(12) 0.0484(13) 0.0295(11) 0.0119(10) 0.0132(10)
O2 0.0293(11) 0.0314(11) 0.0283(11) 0.0160(9) 0.0103(9) 0.0133(9)
O3 0.0251(11) 0.0303(11) 0.0356(12) 0.0170(9) 0.0043(9) 0.0084(9)
O4 0.0253(11) 0.0300(11) 0.0327(11) 0.0147(9) 0.0002(9) 0.0080(9)
O5 0.0300(11) 0.0241(11) 0.0321(11) 0.0157(9) 0.0036(9) 0.0100(9)
Si1 0.0372(5) 0.0294(5) 0.0353(5) 0.0155(4) 0.0071(4) 0.0155(4)
Si2 0.0289(5) 0.0286(5) 0.0323(5) 0.0153(4) 0.0083(4) 0.0118(4)
Si3 0.0277(5) 0.0348(5) 0.0421(5) 0.0185(4) 0.0028(4) 0.0103(4)
Si4 0.0333(5) 0.0253(5) 0.0311(5) 0.0137(4) 0.0025(4) 0.0072(4)

loop_
_atom_type_symbol
_atom_type_description
_atom_type_scat_dispersion_real
_atom_type_scat_dispersion_imag
_atom_type_scat_source
C C 0.0033 0.0016 'International Tables Vol C Tables 4.2.6.8 and 6.1.1.4'
H H 0.0000 0.0000 'International Tables Vol C Tables 4.2.6.8 and 6.1.1.4'
O O 0.0106 0.0060 'International Tables Vol C Tables 4.2.6.8 and 6.1.1.4'
Si Si 0.0817 0.0704 'International Tables Vol C Tables 4.2.6.8 and 6.1.1.4'

loop_
_geom_angle_atom_site_label_1
_geom_angle_atom_site_label_2
_geom_angle_atom_site_label_3
_geom_angle
_geom_angle_site_symmetry_1
_geom_angle_site_symmetry_3
C2 C1 C21 126.7(2) . .
C11 C1 C2 120.8(3) . .
C11 C1 C21 112.5(2) . .
C1 C2 H2 120.2 . .
C3 C2 C1 119.7(3) . .
C3 C2 H2 120.2 . .
C2 C3 C4 119.6(2) . .
O1 C3 C2 122.0(2) . .
O1 C3 C4 118.4(2) . .
C3 C4 C5 120.6(2) . .
O2 C4 C3 119.0(2) . .
O2 C4 C5 120.3(2) . .
C4 C5 C6 120.2(2) . .
C11 C5 C4 118.6(2) . .
C11 C5 C6 120.6(2) . .
C5 C6 H6A 109.5 . .
C5 C6 H6B 109.5 . .
H6A C6 H6B 108.0 . .
O3 C6 C5 110.9(2) . .
O3 C6 H6A 109.5 . .
O3 C6 H6B 109.5 . .
H7A C7 H7B 108.0 . .
C8 C7 H7A 109.4 . .
C8 C7 H7B 109.4 . .
O3 C7 H7A 109.4 . .
O3 C7 H7B 109.4 . .
O3 C7 C8 111.3(2) . .
C9 C8 C7 120.6(2) . .
C12 C8 C7 120.5(2) . .
C12 C8 C9 118.3(2) . .
C8 C9 C10 129.1(2) . .
C15 C9 C8 120.3(2) . .
C15 C9 C10 110.6(2) . .
C9 C10 C11 120.8(2) . .
C9 C10 C19 99.7(2) . .
C9 C10 C20 112.2(2) . .
C11 C10 C19 112.7(2) . .
C11 C10 C20 100.2(2) . .
C20 C10 C19 111.6(2) . .
C1 C11 C5 120.1(2) . .
C1 C11 C10 110.3(2) . .
C5 C11 C10 129.6(2) . .
C13 C12 C8 120.8(2) . .
O4 C12 C8 119.4(2) . .
O4 C12 C13 119.8(2) . .
C14 C13 C12 119.8(2) . .
O5 C13 C12 118.7(2) . .
O5 C13 C14 121.2(2) . .
C13 C14 H14 120.3 . .
C13 C14 C15 119.4(3) . .
C15 C14 H14 120.3 . .
C9 C15 C14 120.8(2) . .
C9 C15 C16 112.5(2) . .
C14 C15 C16 126.7(2) . .
C15 C16 C17 111.8(2) . .
C15 C16 C18 111.4(2) . .
C15 C16 C19 100.6(2) . .
C17 C16 C18 108.1(2) . .
C17 C16 C19 110.4(2) . .
C18 C16 C19 114.4(2) . .
C16 C17 H17A 109.5 . .
C16 C17 H17B 109.5 . .
C16 C17 H17C 109.5 . .
H17A C17 H17B 109.5 . .
H17A C17 H17C 109.5 . .
H17B C17 H17C 109.5 . .
C16 C18 H18A 109.5 . .
C16 C18 H18B 109.5 . .
C16 C18 H18C 109.5 . .
H18A C18 H18B 109.5 . .
H18A C18 H18C 109.5 . .
H18B C18 H18C 109.5 . .
C10 C19 H19A 110.1 . .
C10 C19 H19B 110.1 . .
C16 C19 C10 108.0(2) . .
C16 C19 H19A 110.1 . .
C16 C19 H19B 110.1 . .
H19A C19 H19B 108.4 . .
C10 C20 H20A 110.1 . .
C10 C20 H20B 110.1 . .
H20A C20 H20B 108.4 . .
C21 C20 C10 107.9(2) . .
C21 C20 H20A 110.1 . .
C21 C20 H20B 110.1 . .
C1 C21 C20 101.1(2) . .
C1 C21 C22 110.5(2) . .
C1 C21 C23 112.0(2) . .
C22 C21 C20 113.6(2) . .
C23 C21 C20 110.8(2) . .
C23 C21 C22 108.7(2) . .
C21 C22 H22A 109.5 . .
C21 C22 H22B 109.5 . .
C21 C22 H22C 109.5 . .
H22A C22 H22B 109.5 . .
H22A C22 H22C 109.5 . .
H22B C22 H22C 109.5 . .
C21 C23 H23A 109.5 . .
C21 C23 H23B 109.5 . .
C21 C23 H23C 109.5 . .
H23A C23 H23B 109.5 . .
H23A C23 H23C 109.5 . .
H23B C23 H23C 109.5 . .
H24A C24 H24B 109.5 . .
H24A C24 H24C 109.5 . .
H24B C24 H24C 109.5 . .
Si1 C24 H24A 109.5 . .
Si1 C24 H24B 109.5 . .
Si1 C24 H24C 109.5 . .
H25A C25 H25B 109.5 . .
H25A C25 H25C 109.5 . .
H25B C25 H25C 109.5 . .
Si1 C25 H25A 109.5 . .
Si1 C25 H25B 109.5 . .
Si1 C25 H25C 109.5 . .
C27 C26 Si1 109.5(2) . .
C28 C26 C27 104.3(3) . .
C28 C26 C29 109.4(3) . .
C28 C26 Si1 113.5(2) . .
C29 C26 C27 104.9(3) . .
C29 C26 Si1 114.4(2) . .
C26 C27 H27A 109.5 . .
C26 C27 H27B 109.5 . .
C26 C27 H27C 109.5 . .
H27A C27 H27B 109.5 . .
H27A C27 H27C 109.5 . .
H27B C27 H27C 109.5 . .
C26 C28 H28A 109.5 . .
C26 C28 H28B 109.5 . .
C26 C28 H28C 109.5 . .
H28A C28 H28B 109.5 . .
H28A C28 H28C 109.5 . .
H28B C28 H28C 109.5 . .
C26 C29 H29A 109.5 . .
C26 C29 H29B 109.5 . .
C26 C29 H29C 109.5 . .
H29A C29 H29B 109.5 . .
H29A C29 H29C 109.5 . .
H29B C29 H29C 109.5 . .
H30A C30 H30B 109.5 . .
H30A C30 H30C 109.5 . .
H30B C30 H30C 109.5 . .
Si2 C30 H30A 109.5 . .
Si2 C30 H30B 109.5 . .
Si2 C30 H30C 109.5 . .
H31A C31 H31B 109.5 . .
H31A C31 H31C 109.5 . .
H31B C31 H31C 109.5 . .
Si2 C31 H31A 109.5 . .
Si2 C31 H31B 109.5 . .
Si2 C31 H31C 109.5 . .
C33 C32 C34 109.4(3) . .
C33 C32 C35 108.4(3) . .
C33 C32 Si2 110.1(2) . .
C34 C32 Si2 110.6(2) . .
C35 C32 C34 108.2(3) . .
C35 C32 Si2 110.1(2) . .
C32 C33 H33A 109.5 . .
C32 C33 H33B 109.5 . .
C32 C33 H33C 109.5 . .
H33A C33 H33B 109.5 . .
H33A C33 H33C 109.5 . .
H33B C33 H33C 109.5 . .
C32 C34 H34A 109.5 . .
C32 C34 H34B 109.5 . .
C32 C34 H34C 109.5 . .
H34A C34 H34B 109.5 . .
H34A C34 H34C 109.5 . .
H34B C34 H34C 109.5 . .
C32 C35 H35A 109.5 . .
C32 C35 H35B 109.5 . .
C32 C35 H35C 109.5 . .
H35A C35 H35B 109.5 . .
H35A C35 H35C 109.5 . .
H35B C35 H35C 109.5 . .
H36A C36 H36B 109.5 . .
H36A C36 H36C 109.5 . .
H36B C36 H36C 109.5 . .
Si3 C36 H36A 109.5 . .
Si3 C36 H36B 109.5 . .
Si3 C36 H36C 109.5 . .
H37A C37 H37B 109.5 . .
H37A C37 H37C 109.5 . .
H37B C37 H37C 109.5 . .
Si3 C37 H37A 109.5 . .
Si3 C37 H37B 109.5 . .
Si3 C37 H37C 109.5 . .
C39 C38 C41 108.0(4) . .
C39 C38 Si3 110.6(2) . .
C40 C38 C39 108.6(3) . .
C40 C38 C41 109.4(3) . .
C40 C38 Si3 110.1(3) . .
C41 C38 Si3 110.1(3) . .
C38 C39 H39A 109.5 . .
C38 C39 H39B 109.5 . .
C38 C39 H39C 109.5 . .
H39A C39 H39B 109.5 . .
H39A C39 H39C 109.5 . .
H39B C39 H39C 109.5 . .
C38 C40 H40A 109.5 . .
C38 C40 H40B 109.5 . .
C38 C40 H40C 109.5 . .
H40A C40 H40B 109.5 . .
H40A C40 H40C 109.5 . .
H40B C40 H40C 109.5 . .
C38 C41 H41A 109.5 . .
C38 C41 H41B 109.5 . .
C38 C41 H41C 109.5 . .
H41A C41 H41B 109.5 . .
H41A C41 H41C 109.5 . .
H41B C41 H41C 109.5 . .
H42A C42 H42B 109.5 . .
H42A C42 H42C 109.5 . .
H42B C42 H42C 109.5 . .
Si4 C42 H42A 109.5 . .
Si4 C42 H42B 109.5 . .
Si4 C42 H42C 109.5 . .
H43A C43 H43B 109.5 . .
H43A C43 H43C 109.5 . .
H43B C43 H43C 109.5 . .
Si4 C43 H43A 109.5 . .
Si4 C43 H43B 109.5 . .
Si4 C43 H43C 109.5 . .
C45 C44 C46 108.5(3) . .
C45 C44 C47 109.4(3) . .
C45 C44 Si4 111.2(2) . .
C46 C44 Si4 108.8(2) . .
C47 C44 C46 107.7(3) . .
C47 C44 Si4 111.1(2) . .
C44 C45 H45A 109.5 . .
C44 C45 H45B 109.5 . .
C44 C45 H45C 109.5 . .
H45A C45 H45B 109.5 . .
H45A C45 H45C 109.5 . .
H45B C45 H45C 109.5 . .
C44 C46 H46A 109.5 . .
C44 C46 H46B 109.5 . .
C44 C46 H46C 109.5 . .
H46A C46 H46B 109.5 . .
H46A C46 H46C 109.5 . .
H46B C46 H46C 109.5 . .
C44 C47 H47A 109.5 . .
C44 C47 H47B 109.5 . .
C44 C47 H47C 109.5 . .
H47A C47 H47B 109.5 . .
H47A C47 H47C 109.5 . .
H47B C47 H47C 109.5 . .
C3 O1 Si1 131.06(18) . .
C4 O2 Si2 131.15(17) . .
C7 O3 C6 115.2(2) . .
C12 O4 Si3 127.97(17) . .
C13 O5 Si4 127.75(17) . .
C24 Si1 C25 107.74(15) . .
C26 Si1 C24 112.90(14) . .
C26 Si1 C25 111.28(15) . .
O1 Si1 C24 103.95(13) . .
O1 Si1 C25 112.41(13) . .
O1 Si1 C26 108.39(12) . .
C30 Si2 C32 111.92(14) . .
C31 Si2 C30 108.68(15) . .
C31 Si2 C32 110.41(14) . .
O2 Si2 C30 112.14(13) . .
O2 Si2 C31 109.80(12) . .
O2 Si2 C32 103.84(12) . .
C36 Si3 C37 109.8(2) . .
C36 Si3 C38 112.19(16) . .
C37 Si3 C38 109.69(18) . .
O4 Si3 C36 108.95(13) . .
O4 Si3 C37 112.07(14) . .
O4 Si3 C38 104.10(13) . .
C42 Si4 C43 109.70(14) . .
C42 Si4 C44 111.25(15) . .
C43 Si4 C44 110.54(15) . .
O5 Si4 C42 104.05(13) . .
O5 Si4 C43 110.32(12) . .
O5 Si4 C44 110.80(12) . .

loop_
_geom_bond_atom_site_label_1
_geom_bond_atom_site_label_2
_geom_bond_distance
_geom_bond_site_symmetry_2
C1 C2 1.390(4) .
C1 C11 1.387(4) .
C1 C21 1.516(4) .
C2 H2 0.9300 .
C2 C3 1.388(4) .
C3 C4 1.403(4) .
C3 O1 1.379(3) .
C4 C5 1.403(4) .
C4 O2 1.378(3) .
C5 C6 1.507(4) .
C5 C11 1.402(4) .
C6 H6A 0.9700 .
C6 H6B 0.9700 .
C6 O3 1.440(3) .
C7 H7A 0.9700 .
C7 H7B 0.9700 .
C7 C8 1.501(4) .
C7 O3 1.440(3) .
C8 C9 1.402(4) .
C8 C12 1.399(4) .
C9 C10 1.530(3) .
C9 C15 1.387(4) .
C10 C11 1.533(4) .
C10 C19 1.555(4) .
C10 C20 1.554(4) .
C12 C13 1.398(4) .
C12 O4 1.384(3) .
C13 C14 1.386(4) .
C13 O5 1.385(3) .
C14 H14 0.9300 .
C14 C15 1.390(4) .
C15 C16 1.518(4) .
C16 C17 1.533(4) .
C16 C18 1.538(4) .
C16 C19 1.554(4) .
C17 H17A 0.9600 .
C17 H17B 0.9600 .
C17 H17C 0.9600 .
C18 H18A 0.9600 .
C18 H18B 0.9600 .
C18 H18C 0.9600 .
C19 H19A 0.9700 .
C19 H19B 0.9700 .
C20 H20A 0.9700 .
C20 H20B 0.9700 .
C20 C21 1.546(4) .
C21 C22 1.538(4) .
C21 C23 1.528(4) .
C22 H22A 0.9600 .
C22 H22B 0.9600 .
C22 H22C 0.9600 .
C23 H23A 0.9600 .
C23 H23B 0.9600 .
C23 H23C 0.9600 .
C24 H24A 0.9600 .
C24 H24B 0.9600 .
C24 H24C 0.9600 .
C24 Si1 1.855(3) .
C25 H25A 0.9600 .
C25 H25B 0.9600 .
C25 H25C 0.9600 .
C25 Si1 1.855(3) .
C26 C27 1.599(4) .
C26 C28 1.545(4) .
C26 C29 1.550(4) .
C26 Si1 1.816(4) .
C27 H27A 0.9600 .
C27 H27B 0.9600 .
C27 H27C 0.9600 .
C28 H28A 0.9600 .
C28 H28B 0.9600 .
C28 H28C 0.9600 .
C29 H29A 0.9600 .
C29 H29B 0.9600 .
C29 H29C 0.9600 .
C30 H30A 0.9600 .
C30 H30B 0.9600 .
C30 H30C 0.9600 .
C30 Si2 1.863(3) .
C31 H31A 0.9600 .
C31 H31B 0.9600 .
C31 H31C 0.9600 .
C31 Si2 1.857(3) .
C32 C33 1.531(4) .
C32 C34 1.539(4) .
C32 C35 1.536(4) .
C32 Si2 1.874(3) .
C33 H33A 0.9600 .
C33 H33B 0.9600 .
C33 H33C 0.9600 .
C34 H34A 0.9600 .
C34 H34B 0.9600 .
C34 H34C 0.9600 .
C35 H35A 0.9600 .
C35 H35B 0.9600 .
C35 H35C 0.9600 .
C36 H36A 0.9600 .
C36 H36B 0.9600 .
C36 H36C 0.9600 .
C36 Si3 1.850(3) .
C37 H37A 0.9600 .
C37 H37B 0.9600 .
C37 H37C 0.9600 .
C37 Si3 1.852(4) .
C38 C39 1.537(5) .
C38 C40 1.534(5) .
C38 C41 1.539(5) .
C38 Si3 1.876(3) .
C39 H39A 0.9600 .
C39 H39B 0.9600 .
C39 H39C 0.9600 .
C40 H40A 0.9600 .
C40 H40B 0.9600 .
C40 H40C 0.9600 .
C41 H41A 0.9600 .
C41 H41B 0.9600 .
C41 H41C 0.9600 .
C42 H42A 0.9600 .
C42 H42B 0.9600 .
C42 H42C 0.9600 .
C42 Si4 1.861(3) .
C43 H43A 0.9600 .
C43 H43B 0.9600 .
C43 H43C 0.9600 .
C43 Si4 1.861(3) .
C44 C45 1.536(5) .
C44 C46 1.547(4) .
C44 C47 1.546(5) .
C44 Si4 1.876(3) .
C45 H45A 0.9600 .
C45 H45B 0.9600 .
C45 H45C 0.9600 .
C46 H46A 0.9600 .
C46 H46B 0.9600 .
C46 H46C 0.9600 .
C47 H47A 0.9600 .
C47 H47B 0.9600 .
C47 H47C 0.9600 .
O1 Si1 1.6579(19) .
O2 Si2 1.663(2) .
O4 Si3 1.671(2) .
O5 Si4 1.6638(19) .
